data_4339692
loop_
_publ_author_name
'Ilter, Elif Ece'
'Asmafiliz, Nuran'
'Kili\,c, Zeynel'
'Isiklan, Muhammet'
'H\"okelek, Tuncer'
'Caylak, Nagihan'
'Sahin, Ertan'

_publ_section_title
;
 Phosphorus-nitrogen compounds. 14. Synthesis, stereogenism, and
 structural investigations of novel n/o spirocyclic phosphazene
 derivatives.
;
_journal_issue 23
_journal_name_full 'Inorganic chemistry'
_journal_page_first 9931
_journal_page_last 9944
_journal_paper_doi 10.1021/ic701216f
_journal_volume 46
_journal_year 2007
_chemical_compound_source 'synthesis as described'
_chemical_formula_moiety 'C20 H26 Cl2 N5 O2 P3'
_chemical_formula_sum 'C20 H26 Cl2 N5 O2 P3'
_chemical_formula_weight 532.27
_chemical_name_systematic
;
 6,6-Dichloro-bis{3-propyl-3,4-dihydro-spiro[1,3,2-benzoxazaphosphorine}
 [2(lambda)**5,4(lambda)**5,6(lambda)**5][1,3,5,2,4,6]triazatriphosphorine
;
_space_group_IT_number 14
_symmetry_cell_setting monoclinic
_symmetry_space_group_name_Hall '-P 2yab'
_symmetry_space_group_name_H-M 'P 1 21/a 1'
_atom_sites_solution_hydrogens geom
_atom_sites_solution_primary direct
_atom_sites_solution_secondary difmap
_audit_creation_method SHELXL-97
_cell_angle_alpha 90.000(5)
_cell_angle_beta 99.111(5)
_cell_angle_gamma 90.000(5)
_cell_formula_units_Z 4
_cell_length_a 9.311(5)
_cell_length_b 22.628(5)
_cell_length_c 12.208(5)
_cell_measurement_reflns_used 7553
_cell_measurement_temperature 296(2)
_cell_measurement_theta_max 30.6183
_cell_measurement_theta_min 2.2151
_cell_volume 2539.6(18)
_computing_cell_refinement CrystalClear
_computing_data_collection 'CrystalClear (Rigaku/MSC, 2005)'
_computing_data_reduction CrystalClear
_computing_molecular_graphics 'Ortep-3 for Windows (Farrugia, 1997)'
_computing_publication_material 'WinGX publication routines (Farrugia, 1999)'
_computing_structure_refinement 'SHELXL97 (Sheldrick, 1997)'
_computing_structure_solution 'SHELXS97 (Sheldrick, 1997)'
_diffrn_ambient_temperature 296(2)
_diffrn_measured_fraction_theta_full 0.995
_diffrn_measured_fraction_theta_max 0.995
_diffrn_measurement_device_type 'Rigaku R-AXIS RAPID-S'
_diffrn_measurement_method '\w scans'
_diffrn_radiation_monochromator graphite
_diffrn_radiation_source 'fine-focus sealed tube'
_diffrn_radiation_type MoK\a
_diffrn_radiation_wavelength 0.71073
_diffrn_reflns_av_R_equivalents 0.0707
_diffrn_reflns_av_sigmaI/netI 0.0408
_diffrn_reflns_limit_h_max 13
_diffrn_reflns_limit_h_min -12
_diffrn_reflns_limit_k_max 32
_diffrn_reflns_limit_k_min -32
_diffrn_reflns_limit_l_max 17
_diffrn_reflns_limit_l_min -17
_diffrn_reflns_number 70088
_diffrn_reflns_theta_full 30.58
_diffrn_reflns_theta_max 30.58
_diffrn_reflns_theta_min 2.39
_diffrn_standards_decay_% none
_diffrn_standards_interval_time none
_diffrn_standards_number none
_exptl_absorpt_coefficient_mu 0.472
_exptl_absorpt_correction_type none
_exptl_crystal_colour colorless
_exptl_crystal_density_diffrn 1.392
_exptl_crystal_density_method 'not measured'
_exptl_crystal_description block
_exptl_crystal_F_000 1104
_exptl_crystal_size_max 0.35
_exptl_crystal_size_mid 0.25
_exptl_crystal_size_min 0.20
_refine_diff_density_max 0.450
_refine_diff_density_min -0.499
_refine_diff_density_rms 0.049
_refine_ls_extinction_method none
_refine_ls_goodness_of_fit_ref 1.033
_refine_ls_hydrogen_treatment none
_refine_ls_matrix_type full
_refine_ls_number_parameters 291
_refine_ls_number_reflns 7766
_refine_ls_number_restraints 0
_refine_ls_restrained_S_all 1.033
_refine_ls_R_factor_all 0.1307
_refine_ls_R_factor_gt 0.0773
_refine_ls_shift/su_max 0.000
_refine_ls_shift/su_mean 0.000
_refine_ls_structure_factor_coef Fsqd
_refine_ls_weighting_details 'calc w=1/[\s^2^(Fo^2^)+(0.0911P)^2^+1.2039P] where P=(Fo^2^+2Fc^2^)/3'
_refine_ls_weighting_scheme calc
_refine_ls_wR_factor_gt 0.1991
_refine_ls_wR_factor_ref 0.2330
_reflns_number_gt 4292
_reflns_number_total 7766
_reflns_threshold_expression I>2\s(I)
_cod_data_source_file ic701216f-file006.cif
_cod_data_source_block compound_5a
_cod_original_sg_symbol_H-M 'P 21/a'
_cod_database_code 4339692

loop_
_symmetry_equiv_pos_as_xyz
'x, y, z'
'-x+1/2, y+1/2, -z'
'-x, -y, -z'
'x-1/2, -y-1/2, z'

loop_
_atom_site_label
_atom_site_type_symbol
_atom_site_fract_x
_atom_site_fract_y
_atom_site_fract_z
_atom_site_U_iso_or_equiv
_atom_site_adp_type
_atom_site_occupancy
_atom_site_symmetry_multiplicity
_atom_site_calc_flag
_atom_site_refinement_flags
Cl1 Cl -0.03071(18) -0.04721(6) 0.63381(15) 0.1419(6) Uani 1 1 d .
Cl2 Cl -0.12173(19) -0.02621(7) 0.86088(19) 0.1635(8) Uani 1 1 d .
P1 P 0.19608(9) 0.09531(4) 0.78101(8) 0.0663(3) Uani 1 1 d .
P2 P -0.07761(11) 0.13016(4) 0.67208(9) 0.0739(3) Uani 1 1 d .
P3 P -0.03054(10) 0.01687(4) 0.74835(10) 0.0767(3) Uani 1 1 d .
O1 O 0.2393(3) 0.12413(13) 0.8999(2) 0.0885(8) Uani 1 1 d .
O2 O -0.1086(4) 0.13893(14) 0.5419(2) 0.1194(12) Uani 1 1 d .
N1 N 0.0915(3) 0.13960(11) 0.7090(3) 0.0742(8) Uani 1 1 d .
N2 N -0.1363(3) 0.06706(13) 0.6995(3) 0.0915(10) Uani 1 1 d .
N3 N 0.1300(3) 0.03119(12) 0.7960(3) 0.0750(8) Uani 1 1 d .
N4 N 0.3545(3) 0.09157(13) 0.7378(3) 0.0752(7) Uani 1 1 d .
N5 N -0.1802(4) 0.18060(13) 0.7165(3) 0.0841(9) Uani 1 1 d .
C1 C -0.1814(4) 0.18557(17) 0.4839(3) 0.0834(10) Uani 1 1 d .
C2 C -0.1992(5) 0.1831(2) 0.3714(4) 0.1056(14) Uani 1 1 d .
H2 H -0.1639 0.1511 0.3360 0.127 Uiso 1 1 calc R
C3 C -0.2697(6) 0.2284(2) 0.3108(4) 0.1143(16) Uani 1 1 d .
H3 H -0.2826 0.2270 0.2338 0.137 Uiso 1 1 calc R
C4 C -0.3208(7) 0.2752(2) 0.3621(5) 0.1251(18) Uani 1 1 d .
H4 H -0.3676 0.3060 0.3204 0.150 Uiso 1 1 calc R
C5 C -0.3033(6) 0.2769(2) 0.4751(4) 0.1136(16) Uani 1 1 d .
H5 H -0.3395 0.3089 0.5100 0.136 Uiso 1 1 calc R
C6 C -0.2322(4) 0.23180(17) 0.5390(3) 0.0854(11) Uani 1 1 d .
C7 C -0.2058(6) 0.2353(2) 0.6632(4) 0.1121(16) Uani 1 1 d .
H7A H -0.1227 0.2608 0.6863 0.134 Uiso 1 1 calc R
H7B H -0.2896 0.2536 0.6875 0.134 Uiso 1 1 calc R
C8 C -0.2010(6) 0.1789(2) 0.8334(4) 0.1141(16) Uani 1 1 d .
H8A H -0.1932 0.1384 0.8594 0.137 Uiso 1 1 calc R
H8B H -0.2980 0.1929 0.8390 0.137 Uiso 1 1 calc R
C9 C -0.0916(8) 0.2161(3) 0.9063(5) 0.141(2) Uani 1 1 d .
H9A H 0.0052 0.2063 0.8920 0.169 Uiso 1 1 calc R
H9B H -0.1093 0.2574 0.8876 0.169 Uiso 1 1 calc R
C10 C -0.0978(11) 0.2074(4) 1.0259(5) 0.197(4) Uani 1 1 d .
H10A H -0.1946 0.2152 1.0399 0.296 Uiso 1 1 calc R
H10B H -0.0308 0.2338 1.0691 0.296 Uiso 1 1 calc R
H10C H -0.0720 0.1673 1.0463 0.296 Uiso 1 1 calc R
C11 C 0.3694(4) 0.11074(16) 0.9703(3) 0.0773(9) Uani 1 1 d .
C12 C 0.3791(5) 0.12881(18) 1.0778(4) 0.0927(12) Uani 1 1 d .
H12 H 0.3017 0.1481 1.1019 0.111 Uiso 1 1 calc R
C13 C 0.5067(7) 0.1179(3) 1.1505(4) 0.1157(17) Uani 1 1 d .
H13 H 0.5157 0.1302 1.2240 0.139 Uiso 1 1 calc R
C14 C 0.6188(7) 0.0892(3) 1.1138(5) 0.1214(18) Uani 1 1 d .
H14 H 0.7036 0.0814 1.1630 0.146 Uiso 1 1 calc R
C15 C 0.6079(5) 0.0720(2) 1.0064(4) 0.1007(13) Uani 1 1 d .
H15 H 0.6857 0.0527 0.9828 0.121 Uiso 1 1 calc R
C16 C 0.4820(4) 0.08288(16) 0.9308(3) 0.0786(9) Uani 1 1 d .
C17 C 0.4720(4) 0.0633(2) 0.8133(4) 0.0902(11) Uani 1 1 d .
H17A H 0.5636 0.0717 0.7882 0.108 Uiso 1 1 calc R
H17B H 0.4576 0.0208 0.8100 0.108 Uiso 1 1 calc R
C18 C 0.3498(5) 0.0743(2) 0.6209(4) 0.0958(12) Uani 1 1 d .
H18A H 0.2583 0.0873 0.5784 0.115 Uiso 1 1 calc R
H18B H 0.3533 0.0315 0.6162 0.115 Uiso 1 1 calc R
C19 C 0.4730(5) 0.1000(3) 0.5706(4) 0.130(2) Uani 1 1 d .
H19A H 0.5642 0.0841 0.6086 0.155 Uiso 1 1 calc R
H19B H 0.4749 0.1425 0.5812 0.155 Uiso 1 1 calc R
C20 C 0.4591(7) 0.0865(4) 0.4486(5) 0.166(3) Uani 1 1 d .
H20A H 0.4450 0.0448 0.4369 0.249 Uiso 1 1 calc R
H20B H 0.5462 0.0986 0.4219 0.249 Uiso 1 1 calc R
H20C H 0.3774 0.1076 0.4091 0.249 Uiso 1 1 calc R

loop_
_atom_site_aniso_label
_atom_site_aniso_U_11
_atom_site_aniso_U_22
_atom_site_aniso_U_33
_atom_site_aniso_U_23
_atom_site_aniso_U_13
_atom_site_aniso_U_12
Cl1 0.1422(12) 0.0881(8) 0.1832(15) -0.0546(9) -0.0118(10) 0.0162(7)
Cl2 0.1343(12) 0.1294(11) 0.251(2) 0.0536(12) 0.1050(14) -0.0085(9)
P1 0.0552(4) 0.0651(5) 0.0800(6) -0.0027(4) 0.0146(4) -0.0052(4)
P2 0.0728(6) 0.0626(5) 0.0841(6) -0.0101(4) 0.0057(4) 0.0167(4)
P3 0.0592(5) 0.0550(5) 0.1175(8) -0.0042(4) 0.0190(5) -0.0028(4)
O1 0.0693(16) 0.107(2) 0.0890(19) -0.0223(14) 0.0127(13) 0.0001(13)
O2 0.160(3) 0.113(2) 0.0785(19) -0.0148(15) -0.0017(18) 0.081(2)
N1 0.0717(17) 0.0562(14) 0.096(2) 0.0081(13) 0.0172(15) 0.0018(12)
N2 0.0569(16) 0.0651(17) 0.147(3) -0.0139(18) -0.0023(17) 0.0039(13)
N3 0.0577(15) 0.0643(16) 0.102(2) 0.0130(14) 0.0085(14) -0.0013(12)
N4 0.0544(15) 0.0886(19) 0.084(2) -0.0089(15) 0.0154(13) -0.0053(13)
N5 0.095(2) 0.0723(18) 0.085(2) -0.0077(15) 0.0162(17) 0.0248(16)
C1 0.078(2) 0.085(2) 0.082(3) -0.0111(19) -0.0037(18) 0.0191(19)
C2 0.112(3) 0.111(3) 0.088(3) -0.018(2) -0.003(2) 0.029(3)
C3 0.119(4) 0.128(4) 0.089(3) -0.001(3) -0.005(3) 0.024(3)
C4 0.154(5) 0.109(4) 0.103(4) 0.006(3) -0.006(3) 0.044(3)
C5 0.144(4) 0.090(3) 0.098(3) -0.004(2) -0.007(3) 0.042(3)
C6 0.091(3) 0.075(2) 0.087(3) -0.0102(18) 0.004(2) 0.0187(19)
C7 0.154(4) 0.084(3) 0.094(3) -0.006(2) 0.008(3) 0.050(3)
C8 0.139(4) 0.083(3) 0.128(4) -0.005(3) 0.047(3) 0.013(3)
C9 0.173(6) 0.109(4) 0.135(5) -0.031(3) 0.007(4) 0.018(4)
C10 0.317(11) 0.174(7) 0.103(5) -0.014(4) 0.038(6) -0.030(7)
C11 0.075(2) 0.075(2) 0.080(2) 0.0003(17) 0.0066(18) -0.0162(17)
C12 0.102(3) 0.090(3) 0.087(3) 0.003(2) 0.016(2) -0.018(2)
C13 0.134(5) 0.128(4) 0.079(3) 0.012(3) -0.001(3) -0.025(4)
C14 0.112(4) 0.135(5) 0.108(4) 0.032(3) -0.012(3) -0.010(3)
C15 0.086(3) 0.098(3) 0.114(4) 0.020(3) 0.005(3) -0.004(2)
C16 0.064(2) 0.077(2) 0.093(3) 0.0054(19) 0.0083(18) -0.0091(17)
C17 0.064(2) 0.094(3) 0.114(3) -0.004(2) 0.017(2) 0.0034(19)
C18 0.078(3) 0.121(3) 0.093(3) -0.007(2) 0.025(2) -0.002(2)
C19 0.083(3) 0.199(6) 0.113(4) 0.009(4) 0.034(3) -0.017(3)
C20 0.139(5) 0.267(9) 0.104(4) 0.011(5) 0.058(4) 0.015(5)

loop_
_atom_type_symbol
_atom_type_description
_atom_type_scat_dispersion_real
_atom_type_scat_dispersion_imag
_atom_type_scat_source
C C 0.0033 0.0016 'International Tables Vol C Tables 4.2.6.8 and 6.1.1.4'
H H 0.0000 0.0000 'International Tables Vol C Tables 4.2.6.8 and 6.1.1.4'
N N 0.0061 0.0033 'International Tables Vol C Tables 4.2.6.8 and 6.1.1.4'
O O 0.0106 0.0060 'International Tables Vol C Tables 4.2.6.8 and 6.1.1.4'
P P 0.1023 0.0942 'International Tables Vol C Tables 4.2.6.8 and 6.1.1.4'
Cl Cl 0.1484 0.1585 'International Tables Vol C Tables 4.2.6.8 and 6.1.1.4'

loop_
_geom_angle_atom_site_label_1
_geom_angle_atom_site_label_2
_geom_angle_atom_site_label_3
_geom_angle
N1 P1 O1 107.20(16)
N1 P1 N3 115.37(16)
O1 P1 N3 108.38(17)
N1 P1 N4 111.26(16)
O1 P1 N4 101.79(15)
N3 P1 N4 111.79(16)
N1 P2 O2 106.53(19)
N1 P2 N2 114.99(15)
O2 P2 N2 108.1(2)
N1 P2 N5 114.72(17)
O2 P2 N5 102.85(15)
N2 P2 N5 108.68(18)
N3 P3 N2 120.30(16)
N3 P3 Cl2 109.64(14)
N2 P3 Cl2 108.03(16)
N3 P3 Cl1 107.81(13)
N2 P3 Cl1 109.15(15)
Cl2 P3 Cl1 100.01(9)
C11 O1 P1 122.8(2)
C1 O2 P2 127.2(2)
P1 N1 P2 125.17(18)
P3 N2 P2 121.32(19)
P3 N3 P1 120.86(18)
C17 N4 C18 113.5(3)
C17 N4 P1 116.1(3)
C18 N4 P1 115.7(2)
C7 N5 C8 115.7(3)
C7 N5 P2 121.9(3)
C8 N5 P2 118.5(3)
C2 C1 C6 122.2(4)
C2 C1 O2 117.2(4)
C6 C1 O2 120.6(4)
C1 C2 C3 119.1(4)
C1 C2 H2 120.4
C3 C2 H2 120.4
C4 C3 C2 120.6(5)
C4 C3 H3 119.7
C2 C3 H3 119.7
C3 C4 C5 119.6(5)
C3 C4 H4 120.2
C5 C4 H4 120.2
C4 C5 C6 121.2(4)
C4 C5 H5 119.4
C6 C5 H5 119.4
C1 C6 C5 117.2(4)
C1 C6 C7 121.6(4)
C5 C6 C7 121.1(4)
N5 C7 C6 114.3(3)
N5 C7 H7A 108.7
C6 C7 H7A 108.7
N5 C7 H7B 108.7
C6 C7 H7B 108.7
H7A C7 H7B 107.6
N5 C8 C9 112.3(5)
N5 C8 H8A 109.1
C9 C8 H8A 109.1
N5 C8 H8B 109.1
C9 C8 H8B 109.1
H8A C8 H8B 107.9
C10 C9 C8 112.3(6)
C10 C9 H9A 109.1
C8 C9 H9A 109.1
C10 C9 H9B 109.1
C8 C9 H9B 109.1
H9A C9 H9B 107.9
C9 C10 H10A 109.5
C9 C10 H10B 109.5
H10A C10 H10B 109.5
C9 C10 H10C 109.5
H10A C10 H10C 109.5
H10B C10 H10C 109.5
C12 C11 C16 122.5(4)
C12 C11 O1 116.4(4)
C16 C11 O1 121.1(3)
C11 C12 C13 118.8(5)
C11 C12 H12 120.6
C13 C12 H12 120.6
C14 C13 C12 119.7(5)
C14 C13 H13 120.1
C12 C13 H13 120.1
C15 C14 C13 120.7(5)
C15 C14 H14 119.6
C13 C14 H14 119.6
C14 C15 C16 121.0(5)
C14 C15 H15 119.5
C16 C15 H15 119.5
C11 C16 C15 117.2(4)
C11 C16 C17 122.6(3)
C15 C16 C17 120.2(4)
N4 C17 C16 113.8(3)
N4 C17 H17A 108.8
C16 C17 H17A 108.8
N4 C17 H17B 108.8
C16 C17 H17B 108.8
H17A C17 H17B 107.7
N4 C18 C19 112.7(4)
N4 C18 H18A 109.1
C19 C18 H18A 109.1
N4 C18 H18B 109.1
C19 C18 H18B 109.1
H18A C18 H18B 107.8
C18 C19 C20 112.0(5)
C18 C19 H19A 109.2
C20 C19 H19A 109.2
C18 C19 H19B 109.2
C20 C19 H19B 109.2
H19A C19 H19B 107.9
C19 C20 H20A 109.5
C19 C20 H20B 109.5
H20A C20 H20B 109.5
C19 C20 H20C 109.5
H20A C20 H20C 109.5
H20B C20 H20C 109.5

loop_
_geom_bond_atom_site_label_1
_geom_bond_atom_site_label_2
_geom_bond_distance
P1 O1 1.584(3)
P1 N1 1.566(3)
P1 N3 1.598(3)
P1 N4 1.645(3)
P2 O2 1.582(3)
P2 N1 1.582(3)
P2 N2 1.583(3)
P2 N5 1.635(3)
P3 N2 1.558(3)
P3 N3 1.550(3)
P3 Cl1 2.0142(17)
P3 Cl2 1.9820(18)
O1 C11 1.403(4)
O2 C1 1.387(4)
N4 C17 1.462(5)
N4 C18 1.474(5)
N5 C7 1.401(5)
N5 C8 1.471(6)
C1 C2 1.358(6)
C2 C3 1.369(6)
C2 H2 0.9300
C3 C4 1.355(7)
C3 H3 0.9300
C4 H4 0.9300
C5 C4 1.364(7)
C5 H5 0.9300
C6 C1 1.369(5)
C6 C5 1.388(5)
C6 C7 1.499(6)
C7 H7A 0.9700
C7 H7B 0.9700
C8 C9 1.500(7)
C8 H8A 0.9700
C8 H8B 0.9700
C9 H9A 0.9700
C9 H9B 0.9700
C10 C9 1.485(8)
C10 H10A 0.9600
C10 H10B 0.9600
C10 H10C 0.9600
C11 C12 1.364(6)
C11 C16 1.375(5)
C12 C13 1.388(7)
C12 H12 0.9300
C13 C14 1.364(7)
C13 H13 0.9300
C14 H14 0.9300
C15 C14 1.357(7)
C15 H15 0.9300
C16 C15 1.394(6)
C16 C17 1.490(6)
C17 H17A 0.9700
C17 H17B 0.9700
C18 C19 1.502(6)
C18 H18A 0.9700
C18 H18B 0.9700
C19 C20 1.506(7)
C19 H19A 0.9700
C19 H19B 0.9700
C20 H20A 0.9600
C20 H20B 0.9600
C20 H20C 0.9600

loop_
_geom_torsion_atom_site_label_1
_geom_torsion_atom_site_label_2
_geom_torsion_atom_site_label_3
_geom_torsion_atom_site_label_4
_geom_torsion
N1 P1 O1 C11 -154.0(3)
N3 P1 O1 C11 80.9(3)
N4 P1 O1 C11 -37.1(3)
O1 P1 N1 P2 -108.2(2)
N3 P1 N1 P2 12.6(3)
N4 P1 N1 P2 141.3(2)
N1 P1 N3 P3 -4.1(3)
O1 P1 N3 P3 116.1(2)
N4 P1 N3 P3 -132.5(2)
N1 P1 N4 C17 165.7(3)
O1 P1 N4 C17 51.8(3)
N3 P1 N4 C17 -63.7(3)
N1 P1 N4 C18 -57.5(3)
O1 P1 N4 C18 -171.5(3)
N3 P1 N4 C18 73.0(3)
N1 P2 O2 C1 -109.5(4)
N2 P2 O2 C1 126.4(4)
N5 P2 O2 C1 11.5(5)
O2 P2 N1 P1 -127.6(2)
N2 P2 N1 P1 -7.8(3)
N5 P2 N1 P1 119.3(2)
N1 P2 N2 P3 -5.9(3)
O2 P2 N2 P3 113.0(3)
N5 P2 N2 P3 -136.0(2)
N1 P2 N5 C7 81.1(4)
O2 P2 N5 C7 -34.1(4)
N2 P2 N5 C7 -148.6(4)
N1 P2 N5 C8 -75.9(4)
O2 P2 N5 C8 168.9(4)
N2 P2 N5 C8 54.4(4)
N3 P3 N2 P2 13.9(4)
Cl2 P3 N2 P2 140.8(2)
Cl1 P3 N2 P2 -111.4(2)
N2 P3 N3 P1 -8.6(3)
Cl2 P3 N3 P1 -134.7(2)
Cl1 P3 N3 P1 117.3(2)
P1 O1 C11 C12 -166.8(3)
P1 O1 C11 C16 15.6(5)
P2 O2 C1 C2 -178.1(4)
P2 O2 C1 C6 2.0(7)
C18 N4 C17 C16 177.1(3)
P1 N4 C17 C16 -45.2(4)
C17 N4 C18 C19 -71.4(5)
P1 N4 C18 C19 150.8(4)
C8 N5 C7 C6 -160.8(4)
P2 N5 C7 C6 41.6(6)
C7 N5 C8 C9 -66.3(6)
P2 N5 C8 C9 92.1(5)
C6 C1 C2 C3 0.3(8)
O2 C1 C2 C3 -179.6(5)
C1 C2 C3 C4 0.2(9)
C2 C3 C4 C5 -0.7(10)
C6 C5 C4 C3 0.8(9)
C5 C6 C1 C2 -0.2(7)
C7 C6 C1 C2 -177.1(5)
C5 C6 C1 O2 179.6(4)
C7 C6 C1 O2 2.8(7)
C1 C6 C5 C4 -0.3(8)
C7 C6 C5 C4 176.6(5)
C1 C6 C7 N5 -24.0(7)
C5 C6 C7 N5 159.2(5)
N5 C8 C9 C10 -171.2(5)
O1 C11 C12 C13 -178.6(4)
C16 C11 C12 C13 -1.0(6)
C12 C11 C16 C15 1.7(6)
O1 C11 C16 C15 179.2(3)
C12 C11 C16 C17 -179.8(4)
O1 C11 C16 C17 -2.3(6)
C11 C12 C13 C14 -0.4(7)
C12 C13 C14 C15 1.1(8)
C16 C15 C14 C13 -0.3(8)
C11 C16 C17 N4 17.9(5)
C15 C16 C17 N4 -163.6(3)
C11 C16 C15 C14 -1.0(6)
C17 C16 C15 C14 -179.6(4)
N4 C18 C19 C20 -174.8(5)
